data_4347687
loop_
_publ_author_name
'So, Yat-Ming'
'Li, Yang'
'Au-Yeung, Ka-Chun'
'Wang, Guo-Cang'
'Wong, Kang-Long'
'Sung, Herman H. Y.'
'Arnold, Polly L.'
'Williams, Ian D.'
'Lin, Zhenyang'
'Leung, Wa-Hung'

_publ_section_title
;
 Probing the Reactivity of the Ce&#x2550;O Multiple Bond in a Cerium(IV)
 Oxo Complex.
;
_journal_issue 20
_journal_name_full 'Inorganic chemistry'
_journal_page_first 10003
_journal_page_last 10012
_journal_paper_doi 10.1021/acs.inorgchem.6b00480
_journal_volume 55
_journal_year 2016
_chemical_formula_moiety 'C34 H74 Ce Co2 O20 P6, C17 H35 Co O9 P3'
_chemical_formula_sum 'C51 H109 Ce Co3 O29 P9'
_chemical_formula_weight 1782.02
_space_group_IT_number 2
_space_group_name_Hall '-P 1'
_space_group_name_H-M_alt 'P -1'
_symmetry_cell_setting triclinic
_symmetry_space_group_name_H-M 'P -1'
_atom_sites_solution_hydrogens geom
_atom_sites_solution_primary direct
_atom_sites_solution_secondary difmap
_audit_creation_date 2013-04-23
_audit_creation_method
;
  Olex2 1.2-beta
  (compiled May  9 2012 12:37:22, GUI svn.r4230)
;
_cell_angle_alpha 88.223(3)
_cell_angle_beta 83.785(4)
_cell_angle_gamma 65.020(4)
_cell_formula_units_Z 2
_cell_length_a 15.2055(6)
_cell_length_b 15.2969(6)
_cell_length_c 18.2720(8)
_cell_measurement_reflns_used 9556
_cell_measurement_temperature 143(2)
_cell_measurement_theta_max 71.4700
_cell_measurement_theta_min 4.0210
_cell_volume 3829.3(3)
_computing_cell_refinement
;
CrysAlisPro, Agilent Technologies,
Version 1.171.36.24 (release 03-12-2012 CrysAlis171 .NET)
(compiled Dec  3 2012,18:21:49)
;
_computing_data_collection
;
CrysAlisPro, Agilent Technologies,
Version 1.171.36.24 (release 03-12-2012 CrysAlis171 .NET)
(compiled Dec  3 2012,18:21:49)
;
_computing_data_reduction
;
CrysAlisPro, Agilent Technologies,
Version 1.171.36.24 (release 03-12-2012 CrysAlis171 .NET)
(compiled Dec  3 2012,18:21:49)
;
_computing_molecular_graphics
;
O. V. Dolomanov, L. J. Bourhis, R. J. Gildea, J. A. K. Howard and H. Puschmann,
OLEX2: a complete structure solution, refinement and analysis program.
J. Appl. Cryst. (2009). 42, 339-341.
;
_computing_publication_material
;
O. V. Dolomanov, L. J. Bourhis, R. J. Gildea, J. A. K. Howard and H. Puschmann,
OLEX2: a complete structure solution, refinement and analysis program.
J. Appl. Cryst. (2009). 42, 339-341.
;
_computing_structure_refinement
;
XL, G.M. Sheldrick, Acta Cryst.
(2008). A64, 112-122
;
_computing_structure_solution 'SHELXS-97 (Sheldrick, 1990)'
_diffrn_ambient_temperature 143(2)
_diffrn_detector_area_resol_mean 15.9578
_diffrn_measured_fraction_theta_full 0.9843
_diffrn_measured_fraction_theta_max 0.5356
_diffrn_measurement_details
;
#__ type_ start__ end____ width___ exp.time_
  1 omega   40.00   66.00   1.0000   20.0000
omega____ theta____ kappa____ phi______ frames
    -      110.0000  -38.0000 -120.0000 26

#__ type_ start__ end____ width___ exp.time_
  2 omega  -70.00  -24.00   1.0000    3.0000
omega____ theta____ kappa____ phi______ frames
    -        0.0000  -77.0000  150.0000 46

#__ type_ start__ end____ width___ exp.time_
  3 omega  -23.00   28.00   1.0000    3.0000
omega____ theta____ kappa____ phi______ frames
    -        0.0000  -77.0000  150.0000 51

#__ type_ start__ end____ width___ exp.time_
  4 omega   34.00   75.00   1.0000    3.0000
omega____ theta____ kappa____ phi______ frames
    -        0.0000 -178.0000   60.0000 41

#__ type_ start__ end____ width___ exp.time_
  5 omega -127.00  -30.00   1.0000    5.0000
omega____ theta____ kappa____ phi______ frames
    -      -55.0000  -38.0000  -30.0000 97

#__ type_ start__ end____ width___ exp.time_
  6 omega   77.00  124.00   1.0000    5.0000
omega____ theta____ kappa____ phi______ frames
    -       55.0000  125.0000  -30.0000 47

#__ type_ start__ end____ width___ exp.time_
  7 omega    0.00   91.00   1.0000    5.0000
omega____ theta____ kappa____ phi______ frames
    -       55.0000 -125.0000  120.0000 91

#__ type_ start__ end____ width___ exp.time_
  8 omega  -72.00    9.00   1.0000   20.0000
omega____ theta____ kappa____ phi______ frames
    -      -64.0000   25.0000  -30.0000 81

#__ type_ start__ end____ width___ exp.time_
  9 omega -139.00  -81.00   1.0000   20.0000
omega____ theta____ kappa____ phi______ frames
    -      -64.0000  178.0000  120.0000 58

#__ type_ start__ end____ width___ exp.time_
 10 omega  -68.00  -11.00   1.0000   20.0000
omega____ theta____ kappa____ phi______ frames
    -      -64.0000   38.0000 -150.0000 57

#__ type_ start__ end____ width___ exp.time_
 11 omega   39.00   71.00   1.0000   20.0000
omega____ theta____ kappa____ phi______ frames
    -      110.0000  -38.0000  120.0000 32

#__ type_ start__ end____ width___ exp.time_
 12 omega   39.00  112.00   1.0000   20.0000
omega____ theta____ kappa____ phi______ frames
    -      110.0000  -92.0000  -90.0000 73

#__ type_ start__ end____ width___ exp.time_
 13 omega   40.00   75.00   1.0000   20.0000
omega____ theta____ kappa____ phi______ frames
    -      110.0000  -50.0000   30.0000 35

#__ type_ start__ end____ width___ exp.time_
 14 omega   46.00   79.00   1.0000   20.0000
omega____ theta____ kappa____ phi______ frames
    -      110.0000  -50.0000  -90.0000 33

#__ type_ start__ end____ width___ exp.time_
 15 omega   37.00   64.00   1.0000   20.0000
omega____ theta____ kappa____ phi______ frames
    -      110.0000  -25.0000 -150.0000 27

#__ type_ start__ end____ width___ exp.time_
 16 omega   42.00   68.00   1.0000   20.0000
omega____ theta____ kappa____ phi______ frames
    -      110.0000  -38.0000   60.0000 26

#__ type_ start__ end____ width___ exp.time_
 17 omega   39.00   78.00   1.0000   20.0000
omega____ theta____ kappa____ phi______ frames
    -      110.0000 -111.0000 -120.0000 39

#__ type_ start__ end____ width___ exp.time_
 18 omega   41.00   67.00   1.0000   20.0000
omega____ theta____ kappa____ phi______ frames
    -      110.0000  -25.0000 -180.0000 26

#__ type_ start__ end____ width___ exp.time_
 19 omega   37.00   72.00   1.0000   20.0000
omega____ theta____ kappa____ phi______ frames
    -      110.0000  -25.0000  -30.0000 35

#__ type_ start__ end____ width___ exp.time_
 20 omega   88.00  177.00   1.0000   20.0000
omega____ theta____ kappa____ phi______ frames
    -      110.0000   50.0000    0.0000 89

#__ type_ start__ end____ width___ exp.time_
 21 omega   48.00  123.00   1.0000   20.0000
omega____ theta____ kappa____ phi______ frames
    -      110.0000  -92.0000  150.0000 75

#__ type_ start__ end____ width___ exp.time_
 22 omega   49.00  141.00   1.0000   20.0000
omega____ theta____ kappa____ phi______ frames
    -      110.0000  -92.0000    0.0000 92

#__ type_ start__ end____ width___ exp.time_
 23 omega   42.00   70.00   1.0000   20.0000
omega____ theta____ kappa____ phi______ frames
    -      110.0000  -38.0000   90.0000 28

#__ type_ start__ end____ width___ exp.time_
 24 omega  122.00  148.00   1.0000   20.0000
omega____ theta____ kappa____ phi______ frames
    -      110.0000  -92.0000  -90.0000 26

#__ type_ start__ end____ width___ exp.time_
 25 omega   58.00  173.00   1.0000   20.0000
omega____ theta____ kappa____ phi______ frames
    -      110.0000  -12.0000  -30.0000 115
;
_diffrn_measurement_device 'kappa diffractometer'
_diffrn_measurement_device_type 'Xcalibur, Sapphire3, Gemini ultra'
_diffrn_measurement_method '\w scans'
_diffrn_orient_matrix_UB_11 -0.0807148000
_diffrn_orient_matrix_UB_12 0.1030823000
_diffrn_orient_matrix_UB_13 -0.0035600000
_diffrn_orient_matrix_UB_21 -0.0287380000
_diffrn_orient_matrix_UB_22 -0.0273761000
_diffrn_orient_matrix_UB_23 -0.0712618000
_diffrn_orient_matrix_UB_31 -0.0727427000
_diffrn_orient_matrix_UB_32 -0.0311763000
_diffrn_orient_matrix_UB_33 0.0458689000
_diffrn_radiation_monochromator mirror
_diffrn_radiation_probe x-ray
_diffrn_radiation_type CuK\a
_diffrn_radiation_wavelength 1.5418
_diffrn_reflns_av_R_equivalents 0.0642
_diffrn_reflns_av_unetI/netI 0.0975
_diffrn_reflns_limit_h_max 14
_diffrn_reflns_limit_h_min -18
_diffrn_reflns_limit_k_max 13
_diffrn_reflns_limit_k_min -18
_diffrn_reflns_limit_l_max 21
_diffrn_reflns_limit_l_min -20
_diffrn_reflns_number 23016
_diffrn_reflns_theta_full 66.50
_diffrn_reflns_theta_max 67.00
_diffrn_reflns_theta_min 3.22
_diffrn_source 'sealed X-ray tube'
_diffrn_source_current 35
_diffrn_source_power 1.75
_diffrn_source_target Cu
_diffrn_source_voltage 50
_exptl_absorpt_coefficient_mu 11.923
_exptl_absorpt_correction_T_max 1.00000
_exptl_absorpt_correction_T_min 0.75066
_exptl_absorpt_correction_type multi-scan
_exptl_absorpt_process_details
;
CrysAlisPro, Agilent Technologies,
Version 1.171.36.24 (release 03-12-2012 CrysAlis171 .NET)
(compiled Dec  3 2012,18:21:49)
Empirical absorption correction using spherical harmonics,
 implemented in SCALE3 ABSPACK scaling algorithm.
;
_exptl_crystal_colour yellow
_exptl_crystal_density_diffrn 1.546
_exptl_crystal_density_method 'not measured'
_exptl_crystal_description block
_exptl_crystal_F_000 1842
_exptl_crystal_size_max 0.18
_exptl_crystal_size_mid 0.15
_exptl_crystal_size_min 0.15
_refine_diff_density_max 0.851
_refine_diff_density_min -1.319
_refine_diff_density_rms 0.101
_refine_ls_extinction_method none
_refine_ls_goodness_of_fit_ref 1.001
_refine_ls_hydrogen_treatment constr
_refine_ls_matrix_type full
_refine_ls_number_parameters 854
_refine_ls_number_reflns 13407
_refine_ls_number_restraints 6
_refine_ls_restrained_S_all 1.003
_refine_ls_R_factor_all 0.0599
_refine_ls_R_factor_gt 0.0452
_refine_ls_shift/su_max 0.001
_refine_ls_shift/su_mean 0.000
_refine_ls_structure_factor_coef Fsqd
_refine_ls_weighting_details
;
 calc 
 [0.00000+1.00000exp(0.10(sin\q/\l)^2^)]/ 
   [\s^2^(Fo^2^)+0.0000+0.0000*P+(0.0120P)^2^+0.0000sin\q/\l] 
 where P = 0.33333Fo^2^ + 0.66667Fc^2^ 
;
_refine_ls_weighting_scheme calc
_refine_ls_wR_factor_gt 0.0939
_refine_ls_wR_factor_ref 0.0995
_reflns_number_gt 10803
_reflns_number_total 13407
_reflns_threshold_expression >2sigma(I)
_cod_data_source_file ic6b00480_si_001.cif
_cod_data_source_block so59cult
_cod_depositor_comments
;
The following automatic conversions were performed:

data item '_symmetry_cell_setting' value 'Triclinic' was changed to
'triclinic' in accordance with the
/home/saulius/struct/COD-crude-data/automatic-downloads/DataCite-retrospective/ACS/depositions/lib/dictionaries/cif_core.dic
dictionary named 'cif_core.dic' version 2.4.2 last updated on
2011-04-26.

Automatic conversion script
Id: cif_fix_values 6909 2019-04-08 15:41:33Z antanas 
;
_cod_original_sg_symbol_H-M P-1
_cod_database_code 4347687
_reflns_odcompleteness_completeness 98.43
_reflns_odcompleteness_iscentric 1
_reflns_odcompleteness_theta 68.13

loop_
_space_group_symop_id
_space_group_symop_operation_xyz
1 'x, y, z'
2 '-x, -y, -z'

loop_
_atom_site_label
_atom_site_type_symbol
_atom_site_fract_x
_atom_site_fract_y
_atom_site_fract_z
_atom_site_U_iso_or_equiv
_atom_site_adp_type
_atom_site_occupancy
_atom_site_symmetry_multiplicity
_atom_site_calc_flag
_atom_site_refinement_flags
_atom_site_disorder_assembly
_atom_site_disorder_group
Ce1 Ce 0.184385(19) 0.561710(17) 0.252482(13) 0.01541(7) Uani 1 1 d . . .
Co1 Co 0.35948(6) 0.73046(5) 0.27647(4) 0.02003(16) Uani 1 1 d . . .
Co2 Co -0.12096(5) 0.61946(5) 0.21421(4) 0.01851(15) Uani 1 1 d . . .
Co3 Co 0.51366(6) 0.09698(5) 0.24146(4) 0.01961(16) Uani 1 1 d . . .
P1 P 0.34063(9) 0.67809(8) 0.17275(6) 0.0203(2) Uani 1 1 d . . .
P2 P 0.38856(9) 0.59229(8) 0.32821(7) 0.0210(2) Uani 1 1 d . . .
P3 P 0.20729(9) 0.78035(8) 0.31814(6) 0.0202(2) Uani 1 1 d . . .
P4 P -0.07949(9) 0.65843(9) 0.31425(6) 0.0211(2) Uani 1 1 d . . .
P5 P -0.00496(9) 0.47509(8) 0.21432(6) 0.0186(2) Uani 1 1 d . . .
P6 P -0.02470(9) 0.66423(8) 0.14155(6) 0.0183(2) Uani 1 1 d . . .
P7 P 0.35649(9) 0.14785(8) 0.23640(7) 0.0222(2) Uani 1 1 d . C .
P8 P 0.48900(10) 0.17786(9) 0.34461(7) 0.0250(3) Uani 1 1 d . . .
P9 P 0.52501(9) 0.21109(8) 0.17081(7) 0.0227(2) Uani 1 1 d . . .
O1 O 0.2958(3) 0.7717(2) 0.12236(19) 0.0270(8) Uani 1 1 d . . .
O2 O 0.4444(3) 0.6200(2) 0.1259(2) 0.0287(8) Uani 1 1 d . . .
O3 O 0.5004(3) 0.5276(2) 0.30017(19) 0.0266(7) Uani 1 1 d . . .
O4 O 0.3948(3) 0.5975(2) 0.41507(19) 0.0285(8) Uani 1 1 d . . .
O5 O 0.2007(3) 0.7901(3) 0.40591(19) 0.0321(8) Uani 1 1 d . B .
O6 O 0.1437(3) 0.8929(2) 0.3014(2) 0.0290(8) Uani 1 1 d . . .
O7 O 0.2826(3) 0.6193(2) 0.17084(17) 0.0247(7) Uani 1 1 d . . .
O8 O 0.3244(3) 0.5420(2) 0.31838(19) 0.0277(8) Uani 1 1 d . . .
O9 O 0.1520(2) 0.7250(2) 0.2985(2) 0.0266(7) Uani 1 1 d . . .
O10 O 0.2417(3) 0.4042(2) 0.32096(18) 0.0254(7) Uani 1 1 d . . .
H10A H 0.2965 0.3915 0.3364 0.030 Uiso 1 1 d R . .
H10B H 0.2484 0.3584 0.2925 0.030 Uiso 1 1 d R . .
O11 O -0.1353(3) 0.7721(3) 0.3310(2) 0.0354(9) Uani 1 1 d . . .
O12 O -0.1338(3) 0.6231(3) 0.38126(19) 0.0328(8) Uani 1 1 d . . .
O13 O -0.0335(3) 0.4084(3) 0.27377(19) 0.0299(8) Uani 1 1 d . . .
O14 O -0.0059(3) 0.4218(2) 0.14011(18) 0.0239(7) Uani 1 1 d . . .
O15 O 0.0002(3) 0.6147(3) 0.06068(17) 0.0274(7) Uani 1 1 d . . .
O16 O -0.0889(3) 0.7739(2) 0.12005(19) 0.0303(8) Uani 1 1 d . . .
O17 O 0.0262(3) 0.6244(2) 0.32649(17) 0.0233(7) Uani 1 1 d . . .
O18 O 0.0957(2) 0.4631(2) 0.22213(18) 0.0216(7) Uani 1 1 d . . .
O19 O 0.0689(3) 0.6569(2) 0.16701(16) 0.0211(7) Uani 1 1 d . . .
O20 O 0.2916(3) 0.4233(2) 0.16089(19) 0.0269(7) Uani 1 1 d . . .
H20A H 0.2718 0.3790 0.1650 0.032 Uiso 1 1 d R . .
H20B H 0.3502 0.3998 0.1715 0.032 Uiso 1 1 d R . .
O21 O 0.3344(3) 0.0816(2) 0.1794(2) 0.0323(8) Uani 1 1 d . . .
O22 O 0.3154(3) 0.1113(3) 0.3112(2) 0.0327(8) Uani 1 1 d . . .
O23 O 0.4747(3) 0.1121(3) 0.41169(19) 0.0357(9) Uani 1 1 d . . .
O24 O 0.5970(3) 0.1669(3) 0.35746(19) 0.0317(8) Uani 1 1 d . E .
O25 O 0.6405(3) 0.1851(3) 0.14806(19) 0.0300(8) Uani 1 1 d . G .
O26 O 0.4977(3) 0.1916(3) 0.09157(19) 0.0308(8) Uani 1 1 d . . .
O27 O 0.2910(3) 0.2506(2) 0.2225(2) 0.0272(8) Uani 1 1 d . . .
O28 O 0.4155(3) 0.2779(3) 0.3588(2) 0.0379(9) Uani 1 1 d . . .
O29 O 0.4745(3) 0.3156(2) 0.1914(2) 0.0308(8) Uani 1 1 d . . .
C2 C 0.3764(5) 0.8366(5) 0.3338(4) 0.0501(18) Uani 1 1 d . . .
H2 H 0.3347 0.8712 0.3756 0.060 Uiso 1 1 calc R . .
C3 C 0.3654(4) 0.8635(4) 0.2594(4) 0.0420(15) Uani 1 1 d . . .
H3 H 0.3152 0.9197 0.2422 0.050 Uiso 1 1 calc R . .
C4 C 0.4413(5) 0.7927(4) 0.2158(3) 0.0389(14) Uani 1 1 d . . .
H4 H 0.4511 0.7930 0.1636 0.047 Uiso 1 1 calc R . .
C5 C 0.5007(5) 0.7213(4) 0.2604(4) 0.0451(16) Uani 1 1 d . . .
H5 H 0.5571 0.6648 0.2445 0.054 Uiso 1 1 calc R . .
C6 C -0.2525(4) 0.7254(4) 0.1838(4) 0.0398(14) Uani 1 1 d . . .
H6 H -0.2633 0.7887 0.1686 0.048 Uiso 1 1 calc R . .
C7 C -0.2666(4) 0.6963(4) 0.2559(3) 0.0404(14) Uani 1 1 d . . .
H7 H -0.2892 0.7373 0.2984 0.049 Uiso 1 1 calc R . .
C8 C -0.2420(4) 0.5974(5) 0.2554(4) 0.0400(14) Uani 1 1 d . . .
H8 H -0.2433 0.5595 0.2973 0.048 Uiso 1 1 calc R . .
C9 C -0.2151(4) 0.5642(4) 0.1822(4) 0.0406(14) Uani 1 1 d . . .
H9 H -0.1974 0.5001 0.1655 0.049 Uiso 1 1 calc R . .
C10 C -0.2191(4) 0.6419(5) 0.1378(3) 0.0401(14) Uani 1 1 d . . .
H10 H -0.2024 0.6392 0.0860 0.048 Uiso 1 1 calc R . .
C11 C 0.2477(5) 0.7640(4) 0.0597(3) 0.0400(14) Uani 1 1 d . . .
H11A H 0.1976 0.7401 0.0760 0.048 Uiso 1 1 calc R . .
H11B H 0.2960 0.7177 0.0227 0.048 Uiso 1 1 calc R . .
C12 C 0.2011(6) 0.8608(5) 0.0264(4) 0.0541(18) Uani 1 1 d . . .
H12A H 0.1645 0.8573 -0.0135 0.081 Uiso 1 1 calc R . .
H12B H 0.2516 0.8817 0.0068 0.081 Uiso 1 1 calc R . .
H12C H 0.1565 0.9072 0.0641 0.081 Uiso 1 1 calc R . .
C13 C 0.4839(4) 0.5162(4) 0.1188(3) 0.0338(12) Uani 1 1 d . . .
H13A H 0.4478 0.4980 0.0848 0.041 Uiso 1 1 calc R . .
H13B H 0.4775 0.4877 0.1674 0.041 Uiso 1 1 calc R . .
C14 C 0.5889(5) 0.4796(5) 0.0895(4) 0.0535(17) Uani 1 1 d . . .
H14A H 0.5951 0.5131 0.0440 0.080 Uiso 1 1 calc R . .
H14B H 0.6152 0.4102 0.0793 0.080 Uiso 1 1 calc R . .
H14C H 0.6255 0.4914 0.1261 0.080 Uiso 1 1 calc R . .
C15 C 0.5512(4) 0.4302(4) 0.3258(3) 0.0311(11) Uani 1 1 d . . .
H15A H 0.5362 0.3846 0.2979 0.037 Uiso 1 1 calc R . .
H15B H 0.5313 0.4262 0.3787 0.037 Uiso 1 1 calc R . .
C16 C 0.6580(4) 0.4062(4) 0.3134(3) 0.0332(12) Uani 1 1 d . . .
H16A H 0.6754 0.4164 0.2617 0.050 Uiso 1 1 calc R . .
H16B H 0.6956 0.3386 0.3257 0.050 Uiso 1 1 calc R . .
H16C H 0.6728 0.4480 0.3448 0.050 Uiso 1 1 calc R . .
C17 C 0.3293(4) 0.5785(4) 0.4698(3) 0.0353(12) Uani 1 1 d . . .
H17A H 0.2676 0.5914 0.4490 0.042 Uiso 1 1 calc R . .
H17B H 0.3137 0.6223 0.5128 0.042 Uiso 1 1 calc R . .
C18 C 0.3748(5) 0.4750(4) 0.4945(3) 0.0383(14) Uani 1 1 d . . .
H18A H 0.3825 0.4318 0.4533 0.057 Uiso 1 1 calc R . .
H18B H 0.3324 0.4655 0.5354 0.057 Uiso 1 1 calc R . .
H18C H 0.4388 0.4604 0.5107 0.057 Uiso 1 1 calc R . .
C19 C 0.1082(5) 0.8121(5) 0.4499(3) 0.0501(16) Uani 1 1 d D . .
H19A H 0.0928 0.7553 0.4517 0.060 Uiso 0.50 1 calc PR A 1
H19B H 0.0550 0.8664 0.4283 0.060 Uiso 0.50 1 calc PR A 1
H19C H 0.0656 0.7976 0.4197 0.060 Uiso 0.50 1 calc PR A 2
H19D H 0.1204 0.7684 0.4924 0.060 Uiso 0.50 1 calc PR A 2
C1 C 0.4601(5) 0.7496(5) 0.3346(4) 0.0491(18) Uani 1 1 d . . .
H1 H 0.4855 0.7153 0.3773 0.059 Uiso 1 1 calc R . .
C20 C 0.1187(11) 0.8392(10) 0.5267(7) 0.053(3) Uiso 0.50 1 d PD B 1
H20C H 0.1690 0.7837 0.5485 0.079 Uiso 0.50 1 calc PR B 1
H20D H 0.0563 0.8581 0.5575 0.079 Uiso 0.50 1 calc PR B 1
H20E H 0.1374 0.8932 0.5238 0.079 Uiso 0.50 1 calc PR B 1
C20A C 0.0559(10) 0.9100(8) 0.4774(7) 0.050(3) Uiso 0.50 1 d PD B 2
H20F H 0.0998 0.9287 0.5018 0.075 Uiso 0.50 1 calc PR B 2
H20G H 0.0008 0.9145 0.5127 0.075 Uiso 0.50 1 calc PR B 2
H20H H 0.0316 0.9533 0.4363 0.075 Uiso 0.50 1 calc PR B 2
C21 C 0.1078(5) 0.9204(4) 0.2314(3) 0.0455(15) Uani 1 1 d . . .
H21A H 0.0692 0.8848 0.2205 0.055 Uiso 1 1 calc R . .
H21B H 0.1631 0.9041 0.1925 0.055 Uiso 1 1 calc R . .
C22 C 0.0462(7) 1.0248(5) 0.2323(5) 0.081(3) Uani 1 1 d . . .
H22A H 0.0176 1.0431 0.1855 0.122 Uiso 1 1 calc R . .
H22B H 0.0859 1.0597 0.2391 0.122 Uiso 1 1 calc R . .
H22C H -0.0061 1.0411 0.2728 0.122 Uiso 1 1 calc R . .
C31 C -0.0948(5) 0.8385(4) 0.3045(4) 0.0413(14) Uani 1 1 d . . .
H31A H -0.1139 0.8609 0.2548 0.050 Uiso 1 1 calc R . .
H31B H -0.0227 0.8068 0.3017 0.050 Uiso 1 1 calc R . .
C32 C -0.1344(5) 0.9220(4) 0.3579(5) 0.059(2) Uani 1 1 d . . .
H32A H -0.1108 0.9702 0.3404 0.089 Uiso 1 1 calc R . .
H32B H -0.1125 0.8993 0.4063 0.089 Uiso 1 1 calc R . .
H32C H -0.2059 0.9510 0.3618 0.089 Uiso 1 1 calc R . .
C33 C -0.1150(6) 0.6351(6) 0.4563(3) 0.0549(19) Uani 1 1 d . . .
H33A H -0.0439 0.6060 0.4601 0.066 Uiso 1 1 calc R . .
H33B H -0.1415 0.7046 0.4692 0.066 Uiso 1 1 calc R . .
C34 C -0.1620(6) 0.5880(7) 0.5068(3) 0.068(2) Uani 1 1 d . . .
H34A H -0.1356 0.5194 0.4936 0.101 Uiso 1 1 calc R . .
H34B H -0.2325 0.6180 0.5035 0.101 Uiso 1 1 calc R . .
H34C H -0.1493 0.5949 0.5573 0.101 Uiso 1 1 calc R . .
C35 C 0.0044(5) 0.3899(4) 0.3441(3) 0.0399(14) Uani 1 1 d . . .
H35A H -0.0085 0.4514 0.3690 0.048 Uiso 1 1 calc R . .
H35B H 0.0757 0.3502 0.3379 0.048 Uiso 1 1 calc R . .
C36 C -0.0456(7) 0.3377(6) 0.3885(4) 0.066(2) Uani 1 1 d . . .
H36A H -0.0354 0.2790 0.3619 0.099 Uiso 1 1 calc R . .
H36B H -0.1156 0.3793 0.3967 0.099 Uiso 1 1 calc R . .
H36C H -0.0187 0.3205 0.4359 0.099 Uiso 1 1 calc R . .
C37 C 0.0700(4) 0.3262(4) 0.1214(3) 0.0334(12) Uani 1 1 d . . .
H37A H 0.1268 0.3142 0.1485 0.040 Uiso 1 1 calc R . .
H37B H 0.0916 0.3222 0.0680 0.040 Uiso 1 1 calc R . .
C38 C 0.0328(6) 0.2509(4) 0.1406(4) 0.059(2) Uani 1 1 d . . .
H38A H -0.0261 0.2654 0.1164 0.088 Uiso 1 1 calc R . .
H38B H 0.0173 0.2508 0.1941 0.088 Uiso 1 1 calc R . .
H38C H 0.0829 0.1874 0.1240 0.088 Uiso 1 1 calc R . .
C39 C 0.0925(4) 0.5355(4) 0.0386(3) 0.0287(11) Uani 1 1 d . . .
H39A H 0.0826 0.4924 0.0044 0.034 Uiso 1 1 calc R . .
H39B H 0.1186 0.4979 0.0825 0.034 Uiso 1 1 calc R . .
C40 C 0.1657(5) 0.5694(5) 0.0017(3) 0.0424(14) Uani 1 1 d . . .
H40A H 0.1359 0.6157 -0.0365 0.064 Uiso 1 1 calc R . .
H40B H 0.2226 0.5141 -0.0208 0.064 Uiso 1 1 calc R . .
H40C H 0.1861 0.6006 0.0383 0.064 Uiso 1 1 calc R . .
C41 C -0.0387(5) 0.8227(4) 0.0758(4) 0.0531(18) Uani 1 1 d . . .
H41A H 0.0224 0.8122 0.0966 0.064 Uiso 1 1 calc R . .
H41B H -0.0215 0.7958 0.0249 0.064 Uiso 1 1 calc R . .
C42 C -0.1007(7) 0.9244(6) 0.0746(6) 0.089(3) Uani 1 1 d . . .
H42A H -0.0650 0.9576 0.0474 0.134 Uiso 1 1 calc R . .
H42B H -0.1204 0.9499 0.1252 0.134 Uiso 1 1 calc R . .
H42C H -0.1588 0.9347 0.0506 0.134 Uiso 1 1 calc R . .
C51 C 0.5398(4) -0.0463(3) 0.2664(3) 0.0319(12) Uani 1 1 d . . .
H51 H 0.4946 -0.0649 0.2949 0.038 Uiso 1 1 calc R . .
C52 C 0.6120(4) -0.0237(3) 0.2928(3) 0.0292(11) Uani 1 1 d . . .
H52 H 0.6246 -0.0260 0.3428 0.035 Uiso 1 1 calc R . .
C53 C 0.6620(4) 0.0025(4) 0.2336(3) 0.0290(11) Uani 1 1 d . . .
H53 H 0.7135 0.0215 0.2363 0.035 Uiso 1 1 calc R . .
C54 C 0.6214(4) -0.0045(4) 0.1687(3) 0.0320(12) Uani 1 1 d . . .
H54 H 0.6405 0.0094 0.1201 0.038 Uiso 1 1 calc R . .
C55 C 0.5482(4) -0.0356(3) 0.1894(3) 0.0352(13) Uani 1 1 d . . .
H55 H 0.5101 -0.0478 0.1566 0.042 Uiso 1 1 calc R . .
C61 C 0.3331(5) 0.1038(4) 0.1036(3) 0.0441(15) Uani 1 1 d . . .
H61A H 0.3960 0.1044 0.0835 0.053 Uiso 1 1 calc R . .
H61B H 0.2802 0.1682 0.0965 0.053 Uiso 1 1 calc R . .
C62 C 0.3166(8) 0.0282(7) 0.0651(5) 0.085(3) Uani 1 1 d . . .
H62A H 0.3233 0.0372 0.0118 0.127 Uiso 1 1 calc R . .
H62B H 0.2509 0.0336 0.0809 0.127 Uiso 1 1 calc R . .
H62C H 0.3649 -0.0357 0.0773 0.127 Uiso 1 1 calc R . .
C63 C 0.2150(9) 0.1245(9) 0.3122(6) 0.040(3) Uiso 0.55 1 d P C 1
H63A H 0.2094 0.0821 0.2748 0.048 Uiso 0.55 1 calc PR C 1
H63B H 0.1722 0.1924 0.3017 0.048 Uiso 0.55 1 calc PR C 1
C63A C 0.2149(11) 0.1536(10) 0.3395(8) 0.039(3) Uiso 0.45 1 d P C 2
H63C H 0.2001 0.2163 0.3632 0.047 Uiso 0.45 1 calc PR C 2
H63D H 0.1750 0.1668 0.2977 0.047 Uiso 0.45 1 calc PR C 2
C64 C 0.1863(6) 0.0974(7) 0.3909(4) 0.069(2) Uani 1 1 d . . .
H64A H 0.1584 0.0507 0.3876 0.104 Uiso 0.50 1 calc PR C 1
H64B H 0.1381 0.1555 0.4173 0.104 Uiso 0.50 1 calc PR C 1
H64C H 0.2445 0.0689 0.4174 0.104 Uiso 0.50 1 calc PR C 1
H64D H 0.1720 0.0508 0.3646 0.104 Uiso 0.50 1 calc PR C 2
H64E H 0.1279 0.1395 0.4221 0.104 Uiso 0.50 1 calc PR C 2
H64F H 0.2393 0.0629 0.4215 0.104 Uiso 0.50 1 calc PR C 2
C65 C 0.3858(5) 0.1413(6) 0.4605(3) 0.0571(19) Uani 1 1 d . . .
H65A H 0.3653 0.0877 0.4645 0.069 Uiso 1 1 calc R . .
H65B H 0.3338 0.1970 0.4392 0.069 Uiso 1 1 calc R . .
C66 C 0.3970(7) 0.1681(7) 0.5347(4) 0.079(3) Uani 1 1 d . . .
H66A H 0.4101 0.2256 0.5317 0.119 Uiso 1 1 calc R . .
H66B H 0.4515 0.1147 0.5546 0.119 Uiso 1 1 calc R . .
H66C H 0.3368 0.1817 0.5671 0.119 Uiso 1 1 calc R . .
C67 C 0.6083(5) 0.2072(4) 0.4252(3) 0.0399(14) Uani 1 1 d D . .
H67C H 0.5696 0.1925 0.4668 0.048 Uiso 0.50 1 calc PR D 2
H67D H 0.5822 0.2782 0.4212 0.048 Uiso 0.50 1 calc PR D 2
H67A H 0.6455 0.2465 0.4134 0.048 Uiso 0.50 1 calc PR D 1
H67B H 0.5432 0.2499 0.4495 0.048 Uiso 0.50 1 calc PR D 1
C68A C 0.7106(9) 0.1688(9) 0.4406(7) 0.044(3) Uiso 0.50 1 d PD E 2
H68A H 0.7365 0.0986 0.4453 0.066 Uiso 0.50 1 calc PR E 2
H68B H 0.7147 0.1976 0.4865 0.066 Uiso 0.50 1 calc PR E 2
H68C H 0.7489 0.1847 0.4001 0.066 Uiso 0.50 1 calc PR E 2
C68 C 0.6589(11) 0.1312(10) 0.4747(7) 0.052(3) Uiso 0.50 1 d PD E 1
H68D H 0.6154 0.1022 0.4955 0.078 Uiso 0.50 1 calc PR E 1
H68E H 0.6787 0.1580 0.5145 0.078 Uiso 0.50 1 calc PR E 1
H68F H 0.7168 0.0817 0.4475 0.078 Uiso 0.50 1 calc PR E 1
C69 C 0.6847(5) 0.2290(5) 0.1921(4) 0.0487(16) Uani 1 1 d D . .
H69A H 0.6538 0.2367 0.2434 0.058 Uiso 0.50 1 calc PR F 1
H69B H 0.6719 0.2942 0.1731 0.058 Uiso 0.50 1 calc PR F 1
H69C H 0.6851 0.2047 0.2429 0.058 Uiso 0.50 1 calc PR F 2
H69D H 0.6455 0.2998 0.1942 0.058 Uiso 0.50 1 calc PR F 2
C70 C 0.7900(10) 0.1730(11) 0.1918(9) 0.049(4) Uiso 0.45 1 d PD G 1
H70A H 0.8032 0.1084 0.2105 0.073 Uiso 0.45 1 calc PR G 1
H70B H 0.8157 0.2054 0.2233 0.073 Uiso 0.45 1 calc PR G 1
H70C H 0.8215 0.1677 0.1414 0.073 Uiso 0.45 1 calc PR G 1
C70A C 0.7862(8) 0.2076(8) 0.1611(6) 0.040(2) Uiso 0.55 1 d PD G 2
H70D H 0.8220 0.1382 0.1508 0.059 Uiso 0.55 1 calc PR G 2
H70E H 0.8184 0.2274 0.1966 0.059 Uiso 0.55 1 calc PR G 2
H70F H 0.7850 0.2430 0.1153 0.059 Uiso 0.55 1 calc PR G 2
C71 C 0.4967(5) 0.2557(4) 0.0314(3) 0.0394(14) Uani 1 1 d . . .
H71A H 0.5597 0.2283 0.0000 0.047 Uiso 1 1 calc R . .
H71B H 0.4871 0.3190 0.0510 0.047 Uiso 1 1 calc R . .
C72 C 0.4163(6) 0.2679(5) -0.0127(4) 0.0517(18) Uani 1 1 d . . .
H72A H 0.4196 0.3053 -0.0566 0.078 Uiso 1 1 calc R . .
H72B H 0.3536 0.3021 0.0170 0.078 Uiso 1 1 calc R . .
H72C H 0.4225 0.2044 -0.0276 0.078 Uiso 1 1 calc R . .

loop_
_atom_site_aniso_label
_atom_site_aniso_U_11
_atom_site_aniso_U_22
_atom_site_aniso_U_33
_atom_site_aniso_U_23
_atom_site_aniso_U_13
_atom_site_aniso_U_12
Ce1 0.01337(12) 0.01321(11) 0.01967(12) -0.00003(9) -0.00153(9) -0.00564(9)
Co1 0.0160(4) 0.0152(3) 0.0308(4) 0.0005(3) -0.0036(3) -0.0082(3)
Co2 0.0128(4) 0.0176(3) 0.0238(4) -0.0016(3) -0.0013(3) -0.0051(3)
Co3 0.0178(4) 0.0142(3) 0.0241(4) -0.0008(3) -0.0017(3) -0.0041(3)
P1 0.0185(6) 0.0157(5) 0.0263(6) 0.0009(4) 0.0007(5) -0.0077(5)
P2 0.0177(6) 0.0170(5) 0.0285(6) 0.0022(4) -0.0078(5) -0.0064(5)
P3 0.0183(6) 0.0146(5) 0.0273(6) -0.0021(4) -0.0030(5) -0.0061(5)
P4 0.0161(6) 0.0272(6) 0.0205(5) -0.0066(4) 0.0051(5) -0.0107(5)
P5 0.0169(6) 0.0156(5) 0.0239(6) 0.0005(4) -0.0016(5) -0.0077(4)
P6 0.0164(6) 0.0169(5) 0.0193(5) 0.0009(4) -0.0017(4) -0.0049(4)
P7 0.0187(6) 0.0151(5) 0.0324(6) -0.0027(4) -0.0027(5) -0.0066(5)
P8 0.0235(7) 0.0235(6) 0.0260(6) -0.0021(5) -0.0045(5) -0.0073(5)
P9 0.0198(6) 0.0192(5) 0.0289(6) 0.0007(5) -0.0028(5) -0.0080(5)
O1 0.029(2) 0.0184(16) 0.0338(18) 0.0071(14) -0.0053(16) -0.0100(15)
O2 0.0230(19) 0.0208(16) 0.040(2) -0.0008(14) 0.0114(16) -0.0102(15)
O3 0.0148(17) 0.0178(16) 0.041(2) 0.0027(14) -0.0016(15) -0.0015(14)
O4 0.029(2) 0.0283(18) 0.0303(18) 0.0021(14) -0.0096(16) -0.0123(16)
O5 0.024(2) 0.037(2) 0.0280(18) -0.0050(15) 0.0000(15) -0.0058(16)
O6 0.030(2) 0.0121(15) 0.043(2) -0.0020(14) -0.0114(17) -0.0051(15)
O7 0.0280(19) 0.0327(18) 0.0224(16) 0.0006(14) 0.0007(14) -0.0224(16)
O8 0.030(2) 0.0216(16) 0.0385(19) 0.0125(14) -0.0193(16) -0.0146(15)
O9 0.0131(17) 0.0212(16) 0.045(2) -0.0072(14) -0.0007(15) -0.0070(14)
O10 0.0259(19) 0.0171(15) 0.0301(17) 0.0033(13) -0.0050(15) -0.0059(14)
O11 0.0186(19) 0.033(2) 0.051(2) -0.0145(17) 0.0042(17) -0.0082(16)
O12 0.027(2) 0.054(2) 0.0228(17) -0.0018(16) 0.0045(15) -0.0235(19)
O13 0.032(2) 0.0297(18) 0.0333(19) 0.0109(15) -0.0056(16) -0.0182(17)
O14 0.0228(18) 0.0206(16) 0.0291(17) -0.0030(13) -0.0068(15) -0.0088(14)
O15 0.0241(19) 0.0373(19) 0.0195(16) -0.0042(14) -0.0007(14) -0.0117(16)
O16 0.032(2) 0.0206(17) 0.0327(19) 0.0095(14) -0.0048(16) -0.0060(16)
O17 0.0211(18) 0.0259(16) 0.0215(16) -0.0033(13) -0.0004(14) -0.0087(14)
O18 0.0155(17) 0.0167(15) 0.0306(17) -0.0040(13) -0.0008(14) -0.0049(13)
O19 0.0228(18) 0.0204(15) 0.0215(16) 0.0064(12) -0.0060(14) -0.0100(14)
O20 0.0222(19) 0.0198(16) 0.0387(19) 0.0027(14) 0.0008(15) -0.0100(14)
O21 0.032(2) 0.0241(17) 0.046(2) -0.0021(15) -0.0118(18) -0.0143(16)
O22 0.024(2) 0.0305(19) 0.043(2) 0.0037(16) 0.0037(17) -0.0127(16)
O23 0.037(2) 0.046(2) 0.0247(18) -0.0008(16) 0.0057(17) -0.021(2)
O24 0.033(2) 0.0322(19) 0.0320(19) -0.0018(15) -0.0100(17) -0.0137(17)
O25 0.025(2) 0.0356(19) 0.0327(18) -0.0007(15) -0.0006(16) -0.0159(17)
O26 0.040(2) 0.0307(18) 0.0288(18) 0.0104(15) -0.0102(17) -0.0213(18)
O27 0.0235(19) 0.0112(15) 0.045(2) -0.0043(14) -0.0059(16) -0.0048(14)
O28 0.040(2) 0.0285(19) 0.037(2) -0.0102(16) -0.0118(18) -0.0042(18)
O29 0.027(2) 0.0200(17) 0.045(2) 0.0041(15) -0.0042(17) -0.0107(15)
C2 0.054(4) 0.050(4) 0.065(4) -0.030(3) 0.010(3) -0.042(4)
C3 0.029(3) 0.023(3) 0.085(5) 0.007(3) -0.014(3) -0.019(2)
C4 0.044(4) 0.040(3) 0.050(3) 0.005(3) -0.006(3) -0.035(3)
C5 0.025(3) 0.028(3) 0.090(5) 0.001(3) -0.009(3) -0.017(2)
C6 0.013(3) 0.035(3) 0.069(4) 0.006(3) -0.010(3) -0.005(2)
C7 0.014(3) 0.050(3) 0.049(3) -0.020(3) 0.002(2) -0.005(2)
C8 0.013(3) 0.053(4) 0.058(4) 0.013(3) -0.005(3) -0.019(3)
C9 0.018(3) 0.035(3) 0.072(4) -0.019(3) -0.003(3) -0.012(2)
C10 0.018(3) 0.061(4) 0.037(3) 0.002(3) -0.010(2) -0.012(3)
C11 0.046(4) 0.032(3) 0.040(3) 0.003(2) -0.018(3) -0.012(3)
C12 0.063(5) 0.043(4) 0.048(4) 0.012(3) -0.022(4) -0.012(3)
C13 0.033(3) 0.023(2) 0.039(3) -0.007(2) 0.000(2) -0.005(2)
C14 0.034(4) 0.046(4) 0.058(4) -0.006(3) 0.010(3) 0.002(3)
C15 0.021(3) 0.020(2) 0.044(3) 0.005(2) 0.000(2) -0.002(2)
C16 0.025(3) 0.023(2) 0.045(3) 0.001(2) -0.007(2) -0.003(2)
C17 0.033(3) 0.037(3) 0.030(3) 0.000(2) -0.002(2) -0.009(3)
C18 0.049(4) 0.038(3) 0.035(3) 0.009(2) -0.007(3) -0.025(3)
C19 0.029(3) 0.070(4) 0.040(3) -0.005(3) 0.001(3) -0.010(3)
C1 0.053(4) 0.057(4) 0.067(4) 0.020(3) -0.036(4) -0.047(4)
C21 0.042(4) 0.035(3) 0.046(3) 0.008(3) -0.009(3) -0.003(3)
C22 0.081(7) 0.036(4) 0.107(7) 0.032(4) -0.032(6) -0.002(4)
C31 0.029(3) 0.029(3) 0.062(4) -0.003(3) -0.002(3) -0.009(2)
C32 0.034(4) 0.030(3) 0.108(6) -0.028(4) -0.011(4) -0.006(3)
C33 0.054(5) 0.104(6) 0.016(3) -0.008(3) 0.004(3) -0.044(5)
C34 0.071(6) 0.113(7) 0.028(3) 0.005(4) 0.009(3) -0.051(6)
C35 0.053(4) 0.036(3) 0.036(3) 0.014(2) -0.010(3) -0.023(3)
C36 0.080(6) 0.085(6) 0.050(4) 0.034(4) -0.012(4) -0.052(5)
C37 0.031(3) 0.025(3) 0.040(3) -0.008(2) -0.008(2) -0.006(2)
C38 0.083(6) 0.020(3) 0.072(5) -0.006(3) -0.004(4) -0.020(3)
C39 0.024(3) 0.032(3) 0.028(3) -0.008(2) 0.004(2) -0.011(2)
C40 0.039(4) 0.052(4) 0.037(3) -0.009(3) 0.009(3) -0.023(3)
C41 0.051(4) 0.032(3) 0.063(4) 0.018(3) 0.014(3) -0.012(3)
C42 0.057(5) 0.040(4) 0.150(9) 0.042(5) 0.013(6) -0.007(4)
C51 0.029(3) 0.016(2) 0.048(3) 0.003(2) -0.005(3) -0.006(2)
C52 0.029(3) 0.019(2) 0.033(3) 0.003(2) -0.004(2) -0.004(2)
C53 0.018(3) 0.024(2) 0.039(3) 0.001(2) -0.003(2) -0.003(2)
C54 0.027(3) 0.024(2) 0.030(3) -0.005(2) 0.007(2) 0.001(2)
C55 0.034(3) 0.015(2) 0.048(3) -0.013(2) -0.010(3) 0.000(2)
C61 0.050(4) 0.035(3) 0.049(4) -0.007(3) -0.009(3) -0.019(3)
C62 0.111(9) 0.077(6) 0.072(5) -0.023(5) -0.029(6) -0.038(6)
C64 0.045(5) 0.100(7) 0.066(5) -0.006(4) 0.021(4) -0.040(5)
C65 0.044(4) 0.084(5) 0.034(3) -0.007(3) 0.013(3) -0.022(4)
C66 0.064(6) 0.112(7) 0.032(4) -0.001(4) 0.013(4) -0.014(5)
C67 0.044(4) 0.036(3) 0.042(3) -0.005(2) -0.017(3) -0.016(3)
C69 0.038(4) 0.042(3) 0.071(4) -0.006(3) -0.008(3) -0.021(3)
C71 0.051(4) 0.047(3) 0.030(3) 0.010(2) -0.010(3) -0.029(3)
C72 0.057(5) 0.067(4) 0.042(3) 0.028(3) -0.022(3) -0.035(4)

loop_
_atom_type_symbol
_atom_type_description
_atom_type_scat_dispersion_real
_atom_type_scat_dispersion_imag
_atom_type_scat_source
C C 0.0181 0.0091 'International Tables Vol C Tables 4.2.6.8 and 6.1.1.4'
H H 0.0000 0.0000 'International Tables Vol C Tables 4.2.6.8 and 6.1.1.4'
Ce Ce -1.8482 9.6596 'International Tables Vol C Tables 4.2.6.8 and 6.1.1.4'
Co Co -2.3653 3.6143 'International Tables Vol C Tables 4.2.6.8 and 6.1.1.4'
O O 0.0492 0.0322 'International Tables Vol C Tables 4.2.6.8 and 6.1.1.4'
P P 0.2955 0.4335 'International Tables Vol C Tables 4.2.6.8 and 6.1.1.4'

loop_
_geom_angle_atom_site_label_1
_geom_angle_atom_site_label_2
_geom_angle_atom_site_label_3
_geom_angle
O7 Ce1 O8 74.15(11)
O7 Ce1 O9 73.22(11)
O7 Ce1 O10 127.16(12)
O7 Ce1 O17 139.37(12)
O7 Ce1 O18 128.74(11)
O7 Ce1 O19 78.41(11)
O7 Ce1 O20 72.57(11)
O8 Ce1 O9 73.54(11)
O8 Ce1 O10 70.18(11)
O8 Ce1 O18 138.23(10)
O8 Ce1 O20 92.28(12)
O9 Ce1 O10 128.58(11)
O9 Ce1 O18 140.86(11)
O9 Ce1 O20 145.41(11)
O10 Ce1 O20 71.28(10)
O17 Ce1 O8 115.52(12)
O17 Ce1 O9 72.58(11)
O17 Ce1 O10 91.64(11)
O17 Ce1 O18 72.00(11)
O17 Ce1 O20 140.64(10)
O18 Ce1 O10 68.54(11)
O18 Ce1 O20 68.77(11)
O19 Ce1 O8 147.24(10)
O19 Ce1 O9 81.72(11)
O19 Ce1 O10 142.36(10)
O19 Ce1 O17 75.58(11)
O19 Ce1 O18 73.84(10)
O19 Ce1 O20 96.31(11)
P1 Co1 P2 91.67(5)
P3 Co1 P1 93.82(5)
P3 Co1 P2 89.23(5)
C2 Co1 P1 148.5(2)
C2 Co1 P2 119.1(2)
C2 Co1 P3 93.1(2)
C2 Co1 C3 39.7(3)
C2 Co1 C4 66.1(3)
C2 Co1 C5 67.0(3)
C3 Co1 P1 108.8(2)
C3 Co1 P2 157.08(18)
C3 Co1 P3 99.28(18)
C4 Co1 P1 87.51(17)
C4 Co1 P2 136.28(19)
C4 Co1 P3 134.47(19)
C4 Co1 C3 39.0(2)
C4 Co1 C5 39.2(2)
C5 Co1 P1 103.7(2)
C5 Co1 P2 99.57(17)
C5 Co1 P3 160.04(18)
C5 Co1 C3 66.3(2)
C1 Co1 P1 143.6(2)
C1 Co1 P2 91.31(17)
C1 Co1 P3 122.5(2)
C1 Co1 C2 39.4(3)
C1 Co1 C3 66.1(2)
C1 Co1 C4 66.0(2)
C1 Co1 C5 40.1(3)
P4 Co2 P6 94.01(5)
P5 Co2 P4 91.46(5)
P5 Co2 P6 89.40(5)
C6 Co2 P4 112.40(18)
C6 Co2 P5 154.73(18)
C6 Co2 P6 96.78(17)
C7 Co2 P4 88.13(17)
C7 Co2 P5 140.00(18)
C7 Co2 P6 130.54(19)
C7 Co2 C6 39.1(2)
C8 Co2 P4 100.98(18)
C8 Co2 P5 102.15(18)
C8 Co2 P6 160.72(17)
C8 Co2 C6 66.4(2)
C8 Co2 C7 39.3(2)
C8 Co2 C9 39.5(2)
C8 Co2 C10 66.5(2)
C9 Co2 P4 139.47(19)
C9 Co2 P5 90.33(17)
C9 Co2 P6 126.49(19)
C9 Co2 C6 66.3(2)
C9 Co2 C7 65.7(2)
C10 Co2 P4 151.91(19)
C10 Co2 P5 115.28(19)
C10 Co2 P6 94.66(17)
C10 Co2 C6 40.0(2)
C10 Co2 C7 66.1(2)
C10 Co2 C9 39.4(2)
P7 Co3 P8 91.54(5)
P7 Co3 P9 94.10(5)
P9 Co3 P8 94.58(5)
C51 Co3 P7 95.72(16)
C51 Co3 P8 108.91(16)
C51 Co3 P9 154.21(17)
C52 Co3 P7 130.37(15)
C52 Co3 P8 87.62(15)
C52 Co3 P9 135.44(16)
C52 Co3 C51 39.4(2)
C52 Co3 C55 65.2(2)
C53 Co3 P7 159.14(15)
C53 Co3 P8 104.11(15)
C53 Co3 P9 98.24(14)
C53 Co3 C51 66.4(2)
C53 Co3 C52 39.0(2)
C53 Co3 C55 65.7(2)
C54 Co3 P7 124.51(16)
C54 Co3 P8 143.55(17)
C54 Co3 P9 88.50(15)
C54 Co3 C51 66.3(2)
C54 Co3 C52 65.8(2)
C54 Co3 C53 39.7(2)
C54 Co3 C55 39.0(2)
C55 Co3 P7 93.77(17)
C55 Co3 P8 148.06(17)
C55 Co3 P9 116.37(17)
C55 Co3 C51 39.2(2)
O1 P1 Co1 105.88(13)
O2 P1 Co1 110.62(15)
O2 P1 O1 100.17(19)
O7 P1 Co1 120.95(14)
O7 P1 O1 109.61(19)
O7 P1 O2 107.62(19)
O3 P2 Co1 103.50(13)
O3 P2 O4 100.7(2)
O4 P2 Co1 111.61(13)
O8 P2 Co1 119.97(13)
O8 P2 O3 112.3(2)
O8 P2 O4 107.14(19)
O5 P3 Co1 107.11(15)
O5 P3 O6 97.8(2)
O6 P3 Co1 112.77(15)
O9 P3 Co1 119.11(15)
O9 P3 O5 110.0(2)
O9 P3 O6 107.97(19)
O11 P4 Co2 111.34(16)
O11 P4 O12 97.9(2)
O12 P4 Co2 105.85(14)
O17 P4 Co2 120.98(14)
O17 P4 O11 109.19(19)
O17 P4 O12 109.0(2)
O13 P5 Co2 111.21(15)
O14 P5 Co2 106.88(13)
O14 P5 O13 98.90(18)
O18 P5 Co2 118.97(13)
O18 P5 O13 109.09(19)
O18 P5 O14 109.89(19)
O15 P6 Co2 112.57(14)
O16 P6 Co2 106.57(15)
O16 P6 O15 99.06(19)
O19 P6 Co2 119.55(13)
O19 P6 O15 108.01(19)
O19 P6 O16 109.07(18)
O21 P7 Co3 110.92(16)
O22 P7 Co3 105.97(15)
O22 P7 O21 96.6(2)
O27 P7 Co3 122.85(15)
O27 P7 O21 107.02(19)
O27 P7 O22 110.3(2)
O23 P8 Co3 107.82(15)
O23 P8 O24 98.4(2)
O24 P8 Co3 103.46(15)
O28 P8 Co3 124.50(16)
O28 P8 O23 108.3(2)
O28 P8 O24 111.2(2)
O25 P9 Co3 108.70(14)
O26 P9 Co3 104.90(13)
O26 P9 O25 98.6(2)
O29 P9 Co3 123.26(16)
O29 P9 O25 107.8(2)
O29 P9 O26 110.9(2)
C11 O1 P1 117.6(3)
C13 O2 P1 119.7(3)
C15 O3 P2 121.5(3)
C17 O4 P2 122.6(3)
C19 O5 P3 119.4(4)
C21 O6 P3 120.0(3)
P1 O7 Ce1 140.08(19)
P2 O8 Ce1 139.78(18)
P3 O9 Ce1 139.3(2)
C31 O11 P4 122.3(3)
C33 O12 P4 118.2(4)
C35 O13 P5 121.0(3)
C37 O14 P5 119.6(3)
C39 O15 P6 121.9(3)
C41 O16 P6 117.1(4)
P4 O17 Ce1 137.73(18)
P5 O18 Ce1 139.75(18)
P6 O19 Ce1 138.26(17)
C61 O21 P7 120.0(3)
C63 O22 P7 113.9(5)
C63A O22 P7 122.6(6)
C63A O22 C63 27.3(6)
C65 O23 P8 122.7(4)
C67 O24 P8 117.9(4)
C69 O25 P9 116.9(4)
C71 O26 P9 119.5(3)
C3 C2 Co1 70.5(3)
C1 C2 Co1 70.2(3)
C1 C2 C3 107.5(6)
C2 C3 Co1 69.8(3)
C4 C3 Co1 70.2(3)
C4 C3 C2 107.8(6)
C3 C4 Co1 70.8(3)
C3 C4 C5 109.7(6)
C5 C4 Co1 70.5(3)
C4 C5 Co1 70.3(3)
C4 C5 C1 106.6(6)
C1 C5 Co1 69.7(3)
C7 C6 Co2 70.2(3)
C7 C6 C10 106.9(5)
C10 C6 Co2 69.1(3)
C6 C7 Co2 70.7(3)
C8 C7 Co2 69.6(3)
C8 C7 C6 109.1(6)
C7 C8 Co2 71.1(3)
C7 C8 C9 107.9(5)
C9 C8 Co2 70.9(3)
C8 C9 Co2 69.7(3)
C10 C9 Co2 69.7(3)
C10 C9 C8 108.1(5)
C6 C10 Co2 70.9(3)
C9 C10 Co2 70.9(3)
C9 C10 C6 108.0(5)
O1 C11 C12 108.9(5)
O2 C13 C14 108.3(5)
O3 C15 C16 106.7(4)
O4 C17 C18 110.8(5)
O5 C19 C20 107.0(7)
C20A C19 O5 116.1(8)
C20A C19 C20 59.3(8)
C2 C1 Co1 70.4(3)
C2 C1 C5 108.5(6)
C5 C1 Co1 70.1(3)
O6 C21 C22 109.3(6)
O11 C31 C32 107.1(5)
C34 C33 O12 108.7(5)
O13 C35 C36 107.2(5)
O14 C37 C38 110.4(5)
O15 C39 C40 112.0(4)
C42 C41 O16 109.7(6)
C52 C51 Co3 70.1(3)
C55 C51 Co3 70.3(3)
C55 C51 C52 106.3(5)
C51 C52 Co3 70.5(3)
C53 C52 Co3 70.4(3)
C53 C52 C51 109.3(5)
C52 C53 Co3 70.5(3)
C52 C53 C54 107.4(5)
C54 C53 Co3 70.0(3)
C53 C54 Co3 70.3(3)
C55 C54 Co3 70.9(3)
C55 C54 C53 107.5(5)
C51 C55 Co3 70.4(3)
C54 C55 Co3 70.2(3)
C54 C55 C51 109.5(5)
O21 C61 C62 107.7(6)
O22 C63 C64 105.6(8)
C64 C63A O22 115.2(10)
C63A C64 C63 25.9(6)
O23 C65 C66 112.3(6)
O24 C67 C68A 112.3(7)
C68 C67 O24 110.6(7)
C68 C67 C68A 51.3(8)
O25 C69 C70 113.0(8)
O25 C69 C70A 111.3(7)
C70 C69 C70A 29.4(6)
O26 C71 C72 109.0(4)

loop_
_geom_bond_atom_site_label_1
_geom_bond_atom_site_label_2
_geom_bond_distance
Ce1 O7 2.404(3)
Ce1 O8 2.462(3)
Ce1 O9 2.488(3)
Ce1 O10 2.531(3)
Ce1 O17 2.441(3)
Ce1 O18 2.516(3)
Ce1 O19 2.436(3)
Ce1 O20 2.579(3)
Co1 P1 2.1730(14)
Co1 P2 2.1757(13)
Co1 P3 2.1633(15)
Co1 C2 2.078(5)
Co1 C3 2.087(5)
Co1 C4 2.078(5)
Co1 C5 2.080(6)
Co1 C1 2.075(5)
Co2 P4 2.1747(14)
Co2 P5 2.1678(14)
Co2 P6 2.1780(14)
Co2 C6 2.093(5)
Co2 C7 2.087(6)
Co2 C8 2.068(5)
Co2 C9 2.084(5)
Co2 C10 2.069(5)
Co3 P7 2.1905(15)
Co3 P8 2.1961(14)
Co3 P9 2.1931(14)
Co3 C51 2.101(5)
Co3 C52 2.095(5)
Co3 C53 2.094(5)
Co3 C54 2.090(5)
Co3 C55 2.099(5)
P1 O1 1.610(3)
P1 O2 1.607(4)
P1 O7 1.505(3)
P2 O3 1.598(4)
P2 O4 1.607(3)
P2 O8 1.503(3)
P3 O5 1.604(4)
P3 O6 1.617(3)
P3 O9 1.495(3)
P4 O11 1.602(4)
P4 O12 1.609(3)
P4 O17 1.507(4)
P5 O13 1.616(3)
P5 O14 1.608(3)
P5 O18 1.486(3)
P6 O15 1.615(3)
P6 O16 1.606(3)
P6 O19 1.504(3)
P7 O21 1.629(3)
P7 O22 1.622(4)
P7 O27 1.495(3)
P8 O23 1.617(4)
P8 O24 1.621(4)
P8 O28 1.475(4)
P9 O25 1.636(4)
P9 O26 1.619(4)
P9 O29 1.492(4)
O1 C11 1.457(6)
O2 C13 1.445(6)
O3 C15 1.449(6)
O4 C17 1.446(6)
O5 C19 1.452(7)
O6 C21 1.427(7)
O11 C31 1.441(7)
O12 C33 1.463(6)
O13 C35 1.437(6)
O14 C37 1.452(6)
O15 C39 1.439(6)
O16 C41 1.450(7)
O21 C61 1.415(7)
O22 C63 1.451(12)
O22 C63A 1.427(15)
O23 C65 1.441(7)
O24 C67 1.457(6)
O25 C69 1.444(7)
O26 C71 1.447(6)
C2 C3 1.416(10)
C2 C1 1.401(10)
C3 C4 1.391(9)
C4 C5 1.395(9)
C5 C1 1.426(10)
C6 C7 1.400(9)
C6 C10 1.422(9)
C7 C8 1.396(9)
C8 C9 1.402(9)
C9 C10 1.401(9)
C11 C12 1.489(8)
C13 C14 1.493(8)
C15 C16 1.497(7)
C17 C18 1.513(7)
C19 C20 1.520(12)
C19 C20A 1.442(12)
C21 C22 1.471(9)
C31 C32 1.497(8)
C33 C34 1.460(9)
C35 C36 1.487(8)
C37 C38 1.501(8)
C39 C40 1.505(7)
C41 C42 1.439(9)
C51 C52 1.416(7)
C51 C55 1.409(8)
C52 C53 1.400(7)
C53 C54 1.422(8)
C54 C55 1.398(8)
C61 C62 1.492(9)
C63 C64 1.552(13)
C63A C64 1.409(14)
C65 C66 1.477(10)
C67 C68A 1.469(12)
C67 C68 1.447(12)
C69 C70 1.461(13)
C69 C70A 1.484(11)
C71 C72 1.479(8)

loop_
_geom_hbond_atom_site_label_D
_geom_hbond_atom_site_label_H
_geom_hbond_atom_site_label_A
_geom_hbond_distance_DH
_geom_hbond_distance_HA
_geom_hbond_distance_DA
_geom_hbond_angle_DHA
O10 H10A O28 0.85 1.98 2.682(5) 139.2
O10 H10B O27 0.85 1.95 2.792(5) 168.2
O20 H20A O27 0.85 2.12 2.843(4) 142.5
O20 H20B O29 0.85 1.85 2.678(5) 163.5
